data_7702640
loop_
_publ_author_name
'Kovacs, Michael S.'
'Hein, Peter'
'Sattarzadeh, Sherwin'
'Patrick, Brian O.'
'Emge, Thomas J.'
'Orvig, Chris'

_publ_section_title
;
 Complexes of phosphine\^a&#x20AC;&#x201C;phenolate ligands with the
 [Re\^i&#x20AC;&#x0081;O]3+ and [Re(HNNC5H4N)(NNC5H4N)]2+ cores
;
_journal_issue 20
_journal_name_full 'Journal of the Chemical Society, Dalton Transactions'
_journal_page_first 3015
_journal_paper_doi 10.1039/b104274m
_journal_year 2001
_chemical_formula_moiety '[ReO(Me2PO2)(H(Me2PO2))]'
_chemical_formula_sum 'C44 H41 N2 O5 P2 Re'
_chemical_formula_weight 925.93
_space_group_IT_number 19
_space_group_name_Hall 'P 2ac 2ab'
_space_group_name_H-M_alt 'P 21 21 21'
_symmetry_cell_setting orthorhombic
_symmetry_space_group_name_H-M 'P 21 21 21'
_atom_sites_solution_hydrogens geom
_atom_sites_solution_primary direct
_atom_sites_solution_secondary difmap
_audit_creation_method SHELXL-97
_cell_angle_alpha 90.00
_cell_angle_beta 90.00
_cell_angle_gamma 90.00
_cell_formula_units_Z 4
_cell_length_a 9.5519(3)
_cell_length_b 18.9971(6)
_cell_length_c 21.8244(14)
_cell_measurement_reflns_used 20525
_cell_measurement_temperature 173(2)
_cell_measurement_theta_max 27.9
_cell_measurement_theta_min 3.0
_cell_volume 3960.2(3)
_computing_structure_refinement 'SHELXL-97 (Sheldrick, 1997)'
_computing_structure_solution 'SHELXS-97 (Sheldrick, 1990)'
_diffrn_ambient_temperature 293(2)
_diffrn_measured_fraction_theta_full 0.918
_diffrn_measured_fraction_theta_max 0.918
_diffrn_measurement_device_type CCD
_diffrn_radiation_monochromator graphite
_diffrn_radiation_source 'fine-focus sealed tube'
_diffrn_radiation_type MoK\a
_diffrn_radiation_wavelength 0.71069
_diffrn_reflns_av_R_equivalents 0.0000
_diffrn_reflns_av_sigmaI/netI 0.1280
_diffrn_reflns_limit_h_max 11
_diffrn_reflns_limit_h_min -10
_diffrn_reflns_limit_k_max 20
_diffrn_reflns_limit_k_min -22
_diffrn_reflns_limit_l_max 27
_diffrn_reflns_limit_l_min -24
_diffrn_reflns_number 33634
_diffrn_reflns_theta_full 27.94
_diffrn_reflns_theta_max 27.94
_diffrn_reflns_theta_min 3.00
_exptl_absorpt_coefficient_mu 3.197
_exptl_absorpt_correction_T_max 1.0000
_exptl_absorpt_correction_T_min 0.7617
_exptl_absorpt_correction_type multi-scan
_exptl_crystal_colour green
_exptl_crystal_density_diffrn 1.553
_exptl_crystal_density_method 'not measured'
_exptl_crystal_description needle
_exptl_crystal_F_000 1856
_exptl_crystal_size_max 0.50
_exptl_crystal_size_mid 0.05
_exptl_crystal_size_min 0.02
_refine_diff_density_max 0.866
_refine_diff_density_min -1.332
_refine_diff_density_rms 0.121
_refine_ls_abs_structure_details 'Flack H D (1983), Acta Cryst. A39, 876-881'
_refine_ls_abs_structure_Flack -0.012(7)
_refine_ls_extinction_method none
_refine_ls_goodness_of_fit_ref 0.618
_refine_ls_hydrogen_treatment mixed
_refine_ls_matrix_type full
_refine_ls_number_parameters 497
_refine_ls_number_reflns 8541
_refine_ls_number_restraints 0
_refine_ls_restrained_S_all 0.618
_refine_ls_R_factor_all 0.0488
_refine_ls_R_factor_gt 0.0319
_refine_ls_shift/su_max 0.274
_refine_ls_shift/su_mean 0.005
_refine_ls_structure_factor_coef Fsqd
_refine_ls_weighting_details 'w=1/[\s^2^(Fo^2^)+(0.0000P)^2^+0.0000P] where P=(Fo^2^+2Fc^2^)/3'
_refine_ls_weighting_scheme calc
_refine_ls_wR_factor_gt 0.0692
_refine_ls_wR_factor_ref 0.0777
_reflns_number_gt 6871
_reflns_number_total 8541
_reflns_threshold_expression >2sigma(I)
_cod_data_source_file b104274m.txt
_cod_data_source_block '[ReO(Me2PO2)(H(Me2PO2))]'
_cod_depositor_comments
;
The following automatic conversions were performed:

data item '_refine_ls_weighting_scheme' value 'calc
w=1/[\s^2^(Fo^2^)+(0.0000P)^2^+0.0000P] where P=(Fo^2^+2Fc^2^)/3' was
changed to 'calc'. A new data item '_refine_ls_weighting_details' was
created with the value set to
'w=1/[\s^2^(Fo^2^)+(0.0000P)^2^+0.0000P] where P=(Fo^2^+2Fc^2^)/3'.

Automatic conversion script
Id: cif_fix_values 6909 2019-04-08 15:41:33Z antanas 
;
_cod_original_sg_symbol_H-M P212121
_cod_database_code 7702640

loop_
_symmetry_equiv_pos_as_xyz
'x, y, z'
'-x+1/2, -y, z+1/2'
'x+1/2, -y+1/2, -z'
'-x, y+1/2, -z+1/2'

loop_
_atom_site_label
_atom_site_type_symbol
_atom_site_fract_x
_atom_site_fract_y
_atom_site_fract_z
_atom_site_U_iso_or_equiv
_atom_site_adp_type
_atom_site_occupancy
_atom_site_calc_flag
_atom_site_refinement_flags
Re1 Re 0.03394(2) 0.988023(12) 0.091933(10) 0.01200(6) Uani 1 d .
P1 P 0.14452(15) 1.09650(8) 0.06129(7) 0.0112(3) Uani 1 d .
P2 P 0.14763(15) 0.94658(8) 0.18629(7) 0.0124(3) Uani 1 d .
O1 O 0.2241(4) 0.9589(2) 0.05826(18) 0.0135(8) Uani 1 d .
O2 O -0.0375(4) 0.9904(2) 0.00490(16) 0.0187(7) Uani 1 d .
O3 O -0.0149(4) 0.88590(19) 0.08392(19) 0.0184(9) Uani 1 d .
O4 O 0.3371(5) 1.0638(2) 0.2198(2) 0.0285(11) Uani 1 d .
O5 O -0.0941(4) 1.0295(2) 0.1290(2) 0.0193(10) Uani 1 d .
N1 N -0.1052(10) 0.7296(5) -0.0421(4) 0.059(2) Uani 1 d .
N2 N 0.0653(13) 0.8781(5) -0.1694(4) 0.082(3) Uani 1 d .
C1 C 0.3392(5) 0.9995(3) 0.0537(2) 0.0131(13) Uani 1 d .
C2 C 0.3249(6) 1.0724(3) 0.0555(3) 0.0128(12) Uani 1 d .
C3 C 0.4407(5) 1.1164(3) 0.0498(3) 0.0115(12) Uani 1 d .
H3 H 0.4286 1.1649 0.0498 0.014 Uiso 1 calc R
C4 C 0.5755(6) 1.0879(3) 0.0440(3) 0.0163(13) Uani 1 d .
C5 C 0.5871(6) 1.0138(4) 0.0419(3) 0.0168(12) Uani 1 d .
H5 H 0.6754 0.9939 0.0373 0.020 Uiso 1 calc R
C6 C 0.4732(7) 0.9700(3) 0.0463(3) 0.0160(12) Uani 1 d .
H6 H 0.4845 0.9214 0.0444 0.019 Uiso 1 calc R
C7 C 0.7023(7) 1.1337(4) 0.0381(4) 0.0294(16) Uani 1 d .
H7A H 0.6742 1.1822 0.0370 0.044 Uiso 1 calc R
H7B H 0.7510 1.1222 0.0009 0.044 Uiso 1 calc R
H7C H 0.7631 1.1260 0.0725 0.044 Uiso 1 calc R
C8 C -0.0070(6) 1.0444(3) -0.0333(3) 0.0166(13) Uani 1 d .
C9 C 0.0760(5) 1.1008(3) -0.0156(3) 0.0128(12) Uani 1 d .
C10 C 0.1048(6) 1.1551(3) -0.0573(3) 0.0163(13) Uani 1 d .
H10 H 0.1617 1.1923 -0.0452 0.020 Uiso 1 calc R
C11 C 0.0505(7) 1.1547(3) -0.1164(3) 0.0184(13) Uani 1 d .
C12 C -0.0322(8) 1.0975(3) -0.1333(3) 0.0266(13) Uani 1 d .
H12 H -0.0701 1.0960 -0.1725 0.032 Uiso 1 calc R
C13 C -0.0591(6) 1.0431(3) -0.0932(3) 0.0236(13) Uani 1 d .
H13 H -0.1124 1.0049 -0.1062 0.028 Uiso 1 calc R
C14 C 0.0778(7) 1.2146(4) -0.1602(4) 0.0317(17) Uani 1 d .
H14A H 0.0122 1.2519 -0.1526 0.048 Uiso 1 calc R
H14B H 0.0673 1.1982 -0.2016 0.048 Uiso 1 calc R
H14C H 0.1714 1.2318 -0.1544 0.048 Uiso 1 calc R
C15 C 0.1265(5) 1.1827(3) 0.0952(3) 0.0140(11) Uani 1 d .
C16 C 0.2098(7) 1.2006(4) 0.1452(3) 0.0241(14) Uani 1 d .
H16 H 0.2744 1.1685 0.1606 0.029 Uiso 1 calc R
C17 C 0.1961(8) 1.2668(4) 0.1722(3) 0.0296(16) Uani 1 d .
H17 H 0.2525 1.2789 0.2054 0.036 Uiso 1 calc R
C18 C 0.1003(8) 1.3143(4) 0.1503(3) 0.0286(16) Uani 1 d .
H18 H 0.0917 1.3583 0.1686 0.034 Uiso 1 calc R
C19 C 0.0152(7) 1.2965(3) 0.1003(3) 0.0265(15) Uani 1 d .
H19 H -0.0492 1.3288 0.0851 0.032 Uiso 1 calc R
C20 C 0.0274(7) 1.2308(3) 0.0736(3) 0.0181(12) Uani 1 d .
H20 H -0.0306 1.2186 0.0411 0.022 Uiso 1 calc R
C21 C 0.0229(7) 0.8379(3) 0.1265(3) 0.0161(12) Uani 1 d .
C22 C 0.0940(6) 0.8563(3) 0.1804(3) 0.0151(12) Uani 1 d .
C23 C 0.1223(6) 0.8047(3) 0.2242(3) 0.0193(13) Uani 1 d .
H23 H 0.1695 0.8173 0.2599 0.023 Uiso 1 calc R
C24 C 0.0817(7) 0.7347(3) 0.2160(3) 0.0225(14) Uani 1 d .
C25 C 0.0135(7) 0.7177(3) 0.1614(3) 0.0244(15) Uani 1 d .
H25 H -0.0130 0.6713 0.1547 0.029 Uiso 1 calc R
C26 C -0.0162(7) 0.7672(3) 0.1170(3) 0.0208(13) Uani 1 d .
H26 H -0.0616 0.7540 0.0811 0.025 Uiso 1 calc R
C27 C 0.1121(8) 0.6801(4) 0.2639(4) 0.0338(18) Uani 1 d .
H27A H 0.1914 0.6525 0.2515 0.051 Uiso 1 calc R
H27B H 0.0321 0.6500 0.2687 0.051 Uiso 1 calc R
H27C H 0.1323 0.7029 0.3021 0.051 Uiso 1 calc R
C28 C 0.4121(6) 1.0035(3) 0.2075(3) 0.0186(14) Uani 1 d .
C29 C 0.3382(7) 0.9440(3) 0.1904(3) 0.0163(13) Uani 1 d .
C30 C 0.4112(6) 0.8824(3) 0.1751(3) 0.0173(13) Uani 1 d .
H30 H 0.3619 0.8426 0.1629 0.021 Uiso 1 calc R
C31 C 0.5584(7) 0.8802(4) 0.1779(3) 0.0242(15) Uani 1 d .
C32 C 0.6272(7) 0.9414(4) 0.1955(3) 0.0266(17) Uani 1 d .
H32 H 0.7245 0.9411 0.1976 0.032 Uiso 1 calc R
C33 C 0.5579(6) 1.0021(4) 0.2100(3) 0.0253(16) Uani 1 d .
H33 H 0.6076 1.0422 0.2213 0.030 Uiso 1 calc R
C34 C 0.6357(8) 0.8140(5) 0.1601(4) 0.043(2) Uani 1 d .
H34A H 0.6432 0.8116 0.1163 0.064 Uiso 1 calc R
H34B H 0.5854 0.7737 0.1749 0.064 Uiso 1 calc R
H34C H 0.7277 0.8147 0.1778 0.064 Uiso 1 calc R
C35 C 0.0901(6) 0.9735(3) 0.2623(3) 0.0164(13) Uani 1 d .
C36 C -0.0411(7) 1.0022(3) 0.2704(3) 0.0183(13) Uani 1 d .
H36 H -0.0968 1.0111 0.2363 0.022 Uiso 1 calc R
C37 C -0.0920(7) 1.0181(4) 0.3282(3) 0.0276(14) Uani 1 d .
H37 H -0.1807 1.0376 0.3328 0.033 Uiso 1 calc R
C38 C -0.0091(7) 1.0046(3) 0.3797(3) 0.0316(17) Uani 1 d .
H38 H -0.0426 1.0147 0.4187 0.038 Uiso 1 calc R
C39 C 0.1230(7) 0.9762(4) 0.3721(3) 0.0310(17) Uani 1 d .
H39 H 0.1787 0.9675 0.4062 0.037 Uiso 1 calc R
C40 C 0.1730(7) 0.9607(4) 0.3142(3) 0.0232(14) Uani 1 d .
H40 H 0.2621 0.9416 0.3096 0.028 Uiso 1 calc R
C41 C -0.1695(10) 0.7800(5) -0.0399(4) 0.043(2) Uani 1 d .
C42 C -0.2491(11) 0.8446(5) -0.0340(6) 0.063(3) Uani 1 d .
H42A H -0.3264 0.8371 -0.0067 0.095 Uiso 1 calc R
H42B H -0.2837 0.8584 -0.0735 0.095 Uiso 1 calc R
H42C H -0.1899 0.8810 -0.0180 0.095 Uiso 1 calc R
C43 C 0.1105(10) 0.8712(4) -0.1217(4) 0.043(2) Uani 1 d .
C44 C 0.1664(10) 0.8624(5) -0.0621(4) 0.046(2) Uani 1 d .
H44A H 0.2611 0.8794 -0.0612 0.069 Uiso 1 calc R
H44B H 0.1651 0.8134 -0.0513 0.069 Uiso 1 calc R
H44C H 0.1110 0.8885 -0.0332 0.069 Uiso 1 calc R
H35 H 0.377(12) 1.094(6) 0.263(6) 0.11(4) Uiso 1 d .

loop_
_atom_site_aniso_label
_atom_site_aniso_U_11
_atom_site_aniso_U_22
_atom_site_aniso_U_33
_atom_site_aniso_U_23
_atom_site_aniso_U_13
_atom_site_aniso_U_12
Re1 0.01077(8) 0.01312(9) 0.01211(9) -0.00022(10) -0.00179(10) -0.00147(9)
P1 0.0088(7) 0.0125(8) 0.0123(7) -0.0018(6) -0.0006(5) 0.0010(5)
P2 0.0136(7) 0.0108(8) 0.0128(8) -0.0007(6) -0.0023(6) -0.0014(5)
O1 0.0124(19) 0.013(2) 0.016(2) -0.0060(17) 0.0017(16) -0.0018(15)
O2 0.0178(17) 0.0172(19) 0.0210(19) -0.0019(17) -0.0032(18) -0.005(2)
O3 0.023(2) 0.0169(19) 0.015(2) 0.0011(16) -0.0047(18) -0.0032(15)
O4 0.035(3) 0.015(2) 0.035(3) 0.001(2) 0.001(2) -0.0066(19)
O5 0.019(2) 0.018(3) 0.021(2) 0.0019(18) -0.0025(18) 0.0043(16)
N1 0.076(6) 0.054(5) 0.048(5) -0.011(4) 0.002(4) -0.001(4)
N2 0.153(11) 0.053(5) 0.041(5) 0.014(4) -0.004(6) -0.013(6)
C1 0.014(2) 0.019(4) 0.006(2) -0.002(2) 0.0028(19) -0.003(2)
C2 0.013(3) 0.014(3) 0.011(3) -0.002(2) -0.001(2) 0.001(2)
C3 0.007(3) 0.011(3) 0.017(3) -0.001(2) -0.003(2) 0.002(2)
C4 0.012(3) 0.021(3) 0.016(3) 0.004(3) -0.002(2) 0.000(2)
C5 0.008(2) 0.027(3) 0.016(3) 0.005(3) 0.000(2) 0.002(3)
C6 0.017(3) 0.014(3) 0.016(3) 0.000(2) -0.005(3) 0.004(3)
C7 0.020(3) 0.023(4) 0.045(5) 0.005(3) 0.003(3) 0.000(3)
C8 0.019(3) 0.017(3) 0.013(3) 0.002(2) 0.001(2) 0.004(2)
C9 0.011(3) 0.011(3) 0.016(3) -0.003(2) -0.001(2) 0.0041(19)
C10 0.016(3) 0.020(3) 0.012(3) -0.002(2) 0.001(2) 0.005(2)
C11 0.020(3) 0.021(3) 0.014(3) 0.005(2) 0.007(3) 0.008(3)
C12 0.037(3) 0.033(4) 0.010(3) -0.002(2) -0.007(3) 0.006(4)
C13 0.032(4) 0.023(3) 0.016(3) 0.003(3) -0.014(3) -0.001(2)
C14 0.032(4) 0.033(4) 0.030(4) 0.009(3) -0.001(3) 0.003(3)
C15 0.009(2) 0.016(3) 0.017(3) -0.001(3) 0.001(2) -0.0004(18)
C16 0.028(3) 0.023(4) 0.022(4) -0.004(3) -0.011(3) 0.003(3)
C17 0.031(4) 0.030(4) 0.028(4) -0.013(3) -0.005(3) 0.003(3)
C18 0.033(4) 0.019(4) 0.034(4) -0.010(3) 0.002(3) -0.001(3)
C19 0.029(3) 0.019(3) 0.032(4) 0.002(3) 0.002(3) 0.007(2)
C20 0.023(3) 0.014(3) 0.018(3) -0.004(2) 0.004(3) 0.005(3)
C21 0.017(3) 0.014(3) 0.018(3) -0.004(2) -0.002(3) -0.001(3)
C22 0.015(3) 0.014(3) 0.017(3) 0.000(2) 0.000(2) -0.002(2)
C23 0.023(3) 0.015(3) 0.020(3) 0.000(3) 0.000(3) 0.001(2)
C24 0.026(3) 0.013(3) 0.028(4) 0.003(3) 0.001(3) 0.000(2)
C25 0.030(4) 0.014(3) 0.029(4) -0.006(3) 0.003(3) -0.004(3)
C26 0.024(3) 0.015(3) 0.023(3) -0.007(2) -0.002(3) -0.008(2)
C27 0.042(4) 0.018(4) 0.042(5) 0.003(3) -0.007(4) -0.004(3)
C28 0.027(3) 0.016(4) 0.013(3) 0.005(2) -0.004(2) 0.002(2)
C29 0.022(3) 0.011(3) 0.016(3) 0.004(2) -0.001(2) 0.001(2)
C30 0.012(3) 0.022(3) 0.018(3) 0.000(3) -0.002(2) -0.004(2)
C31 0.016(4) 0.030(4) 0.027(4) 0.002(3) -0.001(3) 0.004(3)
C32 0.013(3) 0.049(5) 0.018(4) 0.003(3) 0.001(3) -0.003(3)
C33 0.016(3) 0.033(5) 0.027(3) -0.004(3) -0.001(2) -0.012(3)
C34 0.034(4) 0.047(5) 0.047(5) -0.007(4) -0.001(4) 0.015(4)
C35 0.020(3) 0.014(4) 0.015(3) 0.004(2) 0.001(2) -0.006(2)
C36 0.026(3) 0.015(4) 0.014(2) -0.002(2) 0.003(3) 0.003(3)
C37 0.035(3) 0.028(4) 0.020(3) -0.004(3) 0.011(3) -0.003(3)
C38 0.056(5) 0.025(4) 0.014(3) -0.003(3) 0.011(3) -0.006(3)
C39 0.043(4) 0.033(5) 0.017(3) 0.003(3) -0.007(3) -0.005(3)
C40 0.029(3) 0.023(3) 0.017(3) 0.001(3) -0.005(3) -0.004(3)
C41 0.059(6) 0.042(5) 0.028(5) -0.005(4) 0.000(4) -0.002(4)
C42 0.054(6) 0.051(6) 0.086(9) -0.011(6) -0.023(6) 0.001(5)
C43 0.068(6) 0.022(4) 0.039(5) 0.007(4) 0.015(5) 0.000(4)
C44 0.051(6) 0.046(6) 0.041(5) -0.012(4) 0.004(4) -0.002(4)

loop_
_atom_type_symbol
_atom_type_description
_atom_type_scat_dispersion_real
_atom_type_scat_dispersion_imag
_atom_type_scat_source
C C 0.0033 0.0016 'International Tables Vol C Tables 4.2.6.8 and 6.1.1.4'
H H 0.0000 0.0000 'International Tables Vol C Tables 4.2.6.8 and 6.1.1.4'
O O 0.0106 0.0060 'International Tables Vol C Tables 4.2.6.8 and 6.1.1.4'
P P 0.1023 0.0942 'International Tables Vol C Tables 4.2.6.8 and 6.1.1.4'
Re Re -1.0185 7.2310 'International Tables Vol C Tables 4.2.6.8 and 6.1.1.4'
N N 0.0061 0.0033 'International Tables Vol C Tables 4.2.6.8 and 6.1.1.4'

loop_
_geom_angle_atom_site_label_1
_geom_angle_atom_site_label_2
_geom_angle_atom_site_label_3
_geom_angle
O5 Re1 O3 109.26(19)
O5 Re1 O2 101.46(18)
O3 Re1 O2 82.00(16)
O5 Re1 O1 163.62(17)
O3 Re1 O1 85.00(16)
O2 Re1 O1 88.17(16)
O5 Re1 P1 92.98(15)
O3 Re1 P1 154.96(13)
O2 Re1 P1 82.41(12)
O1 Re1 P1 75.02(12)
O5 Re1 P2 93.94(15)
O3 Re1 P2 82.29(12)
O2 Re1 P2 160.90(12)
O1 Re1 P2 79.70(12)
P1 Re1 P2 108.22(5)
C2 P1 C9 107.2(3)
C2 P1 C15 110.7(3)
C9 P1 C15 107.8(3)
C2 P1 Re1 102.9(2)
C9 P1 Re1 97.93(19)
C15 P1 Re1 128.3(2)
C22 P2 C35 104.4(3)
C22 P2 C29 105.2(3)
C35 P2 C29 105.3(3)
C22 P2 Re1 96.9(2)
C35 P2 Re1 122.7(2)
C29 P2 Re1 119.4(2)
C1 O1 Re1 126.8(3)
C8 O2 Re1 121.5(3)
C21 O3 Re1 122.1(3)
O1 C1 C2 119.2(5)
O1 C1 C6 121.5(5)
C2 C1 C6 119.2(5)
C3 C2 C1 121.1(5)
C3 C2 P1 128.2(5)
C1 C2 P1 110.5(4)
C2 C3 C4 120.4(5)
C3 C4 C5 117.3(5)
C3 C4 C7 121.8(6)
C5 C4 C7 120.8(5)
C6 C5 C4 122.6(5)
C5 C6 C1 119.2(5)
O2 C8 C9 122.5(5)
O2 C8 C13 119.0(5)
C9 C8 C13 118.5(5)
C8 C9 C10 119.9(5)
C8 C9 P1 115.5(4)
C10 C9 P1 124.5(5)
C11 C10 C9 121.7(6)
C10 C11 C12 117.5(6)
C10 C11 C14 121.3(6)
C12 C11 C14 121.3(6)
C13 C12 C11 121.5(6)
C12 C13 C8 120.8(6)
C16 C15 C20 119.3(5)
C16 C15 P1 119.3(4)
C20 C15 P1 121.4(5)
C15 C16 C17 119.9(6)
C18 C17 C16 120.5(7)
C17 C18 C19 120.0(6)
C20 C19 C18 119.7(6)
C19 C20 C15 120.4(6)
O3 C21 C22 122.6(5)
O3 C21 C26 118.2(5)
C22 C21 C26 119.2(5)
C23 C22 C21 119.6(5)
C23 C22 P2 124.5(5)
C21 C22 P2 115.9(4)
C22 C23 C24 121.7(6)
C25 C24 C23 117.4(6)
C25 C24 C27 121.7(6)
C23 C24 C27 120.9(6)
C26 C25 C24 122.6(6)
C25 C26 C21 119.5(6)
O4 C28 C29 117.8(5)
O4 C28 C33 121.8(6)
C29 C28 C33 120.3(6)
C28 C29 C30 119.5(6)
C28 C29 P2 120.0(5)
C30 C29 P2 120.5(5)
C29 C30 C31 120.8(6)
C32 C31 C30 117.3(6)
C32 C31 C34 122.5(6)
C30 C31 C34 120.2(7)
C33 C32 C31 122.7(6)
C32 C33 C28 119.4(6)
C36 C35 C40 118.6(6)
C36 C35 P2 120.2(4)
C40 C35 P2 121.0(5)
C35 C36 C37 121.5(6)
C36 C37 C38 119.5(6)
C39 C38 C37 119.5(6)
C38 C39 C40 120.5(6)
C39 C40 C35 120.3(6)
N1 C41 C42 177.2(10)
N2 C43 C44 179.7(12)

loop_
_geom_bond_atom_site_label_1
_geom_bond_atom_site_label_2
_geom_bond_distance
Re1 O5 1.665(4)
Re1 O3 2.003(4)
Re1 O2 2.019(4)
Re1 O1 2.036(4)
Re1 P1 2.4103(15)
Re1 P2 2.4577(15)
P1 C2 1.787(6)
P1 C9 1.803(6)
P1 C15 1.804(6)
P2 C22 1.795(6)
P2 C35 1.820(6)
P2 C29 1.823(7)
O1 C1 1.346(6)
O2 C8 1.353(7)
O3 C21 1.351(7)
O4 C28 1.377(8)
N1 C41 1.138(11)
N2 C43 1.133(12)
C1 C2 1.393(9)
C1 C6 1.407(8)
C2 C3 1.391(8)
C3 C4 1.402(7)
C4 C5 1.413(10)
C4 C7 1.497(9)
C5 C6 1.373(8)
C8 C9 1.387(8)
C8 C13 1.400(8)
C9 C10 1.404(8)
C10 C11 1.390(8)
C11 C12 1.393(9)
C11 C14 1.509(9)
C12 C13 1.379(9)
C15 C16 1.394(9)
C15 C20 1.398(8)
C16 C17 1.395(9)
C17 C18 1.371(10)
C18 C19 1.402(10)
C19 C20 1.382(8)
C21 C22 1.403(8)
C21 C26 1.409(8)
C22 C23 1.396(9)
C23 C24 1.397(9)
C24 C25 1.395(9)
C24 C27 1.501(9)
C25 C26 1.379(9)
C28 C29 1.385(9)
C28 C33 1.394(8)
C29 C30 1.402(9)
C30 C31 1.408(8)
C31 C32 1.391(10)
C31 C34 1.509(10)
C32 C33 1.366(10)
C35 C36 1.378(8)
C35 C40 1.404(8)
C36 C37 1.386(8)
C37 C38 1.397(9)
C38 C39 1.382(10)
C39 C40 1.384(9)
C41 C42 1.448(13)
C43 C44 1.418(12)

loop_
_geom_torsion_atom_site_label_1
_geom_torsion_atom_site_label_2
_geom_torsion_atom_site_label_3
_geom_torsion_atom_site_label_4
_geom_torsion
O5 Re1 P1 C2 151.1(2)
O3 Re1 P1 C2 -55.8(3)
O2 Re1 P1 C2 -107.8(2)
O1 Re1 P1 C2 -17.6(2)
P2 Re1 P1 C2 55.9(2)
O5 Re1 P1 C9 -99.2(2)
O3 Re1 P1 C9 53.9(3)
O2 Re1 P1 C9 2.0(2)
O1 Re1 P1 C9 92.1(2)
P2 Re1 P1 C9 165.69(18)
O5 Re1 P1 C15 21.1(3)
O3 Re1 P1 C15 174.1(4)
O2 Re1 P1 C15 122.2(3)
O1 Re1 P1 C15 -147.6(3)
P2 Re1 P1 C15 -74.1(3)
O5 Re1 P2 C22 105.8(2)
O3 Re1 P2 C22 -3.1(2)
O2 Re1 P2 C22 -38.1(4)
O1 Re1 P2 C22 -89.4(2)
P1 Re1 P2 C22 -159.8(2)
O5 Re1 P2 C35 -6.2(3)
O3 Re1 P2 C35 -115.1(3)
O2 Re1 P2 C35 -150.0(4)
O1 Re1 P2 C35 158.6(3)
P1 Re1 P2 C35 88.3(2)
O5 Re1 P2 C29 -142.4(3)
O3 Re1 P2 C29 108.7(3)
O2 Re1 P2 C29 73.8(4)
O1 Re1 P2 C29 22.4(3)
P1 Re1 P2 C29 -47.9(2)
O5 Re1 O1 C1 -21.2(9)
O3 Re1 O1 C1 -172.5(4)
O2 Re1 O1 C1 105.4(4)
P1 Re1 O1 C1 22.8(4)
P2 Re1 O1 C1 -89.4(4)
O5 Re1 O2 C8 89.6(4)
O3 Re1 O2 C8 -162.3(4)
O1 Re1 O2 C8 -77.0(4)
P1 Re1 O2 C8 -1.9(4)
P2 Re1 O2 C8 -127.3(4)
O5 Re1 O3 C21 -90.5(5)
O2 Re1 O3 C21 170.1(5)
O1 Re1 O3 C21 81.3(4)
P1 Re1 O3 C21 118.1(4)
P2 Re1 O3 C21 1.0(4)
Re1 O1 C1 C2 -19.1(7)
Re1 O1 C1 C6 161.8(4)
O1 C1 C2 C3 -178.8(5)
C6 C1 C2 C3 0.3(8)
O1 C1 C2 P1 -2.0(6)
C6 C1 C2 P1 177.1(4)
C9 P1 C2 C3 89.6(6)
C15 P1 C2 C3 -27.7(6)
Re1 P1 C2 C3 -167.7(5)
C9 P1 C2 C1 -86.8(5)
C15 P1 C2 C1 155.8(4)
Re1 P1 C2 C1 15.8(4)
C1 C2 C3 C4 -2.1(9)
P1 C2 C3 C4 -178.2(5)
C2 C3 C4 C5 2.4(9)
C2 C3 C4 C7 -179.7(6)
C3 C4 C5 C6 -1.2(9)
C7 C4 C5 C6 -179.0(6)
C4 C5 C6 C1 -0.5(8)
O1 C1 C6 C5 -180.0(5)
C2 C1 C6 C5 0.9(8)
Re1 O2 C8 C9 0.9(7)
Re1 O2 C8 C13 179.7(4)
O2 C8 C9 C10 179.6(5)
C13 C8 C9 C10 0.7(8)
O2 C8 C9 P1 1.4(7)
C13 C8 C9 P1 -177.5(4)
C2 P1 C9 C8 103.9(4)
C15 P1 C9 C8 -136.9(4)
Re1 P1 C9 C8 -2.3(4)
C2 P1 C9 C10 -74.2(5)
C15 P1 C9 C10 45.0(5)
Re1 P1 C9 C10 179.6(5)
C8 C9 C10 C11 0.9(9)
P1 C9 C10 C11 178.9(4)
C9 C10 C11 C12 -1.1(9)
C9 C10 C11 C14 177.8(6)
C10 C11 C12 C13 -0.2(10)
C14 C11 C12 C13 -179.1(6)
C11 C12 C13 C8 1.8(10)
O2 C8 C13 C12 179.1(6)
C9 C8 C13 C12 -2.0(9)
C2 P1 C15 C16 -42.1(6)
C9 P1 C15 C16 -159.1(5)
Re1 P1 C15 C16 84.9(5)
C2 P1 C15 C20 140.0(5)
C9 P1 C15 C20 23.1(6)
Re1 P1 C15 C20 -92.9(5)
C20 C15 C16 C17 -1.6(10)
P1 C15 C16 C17 -179.5(5)
C15 C16 C17 C18 0.6(11)
C16 C17 C18 C19 -0.1(11)
C17 C18 C19 C20 0.6(11)
C18 C19 C20 C15 -1.6(10)
C16 C15 C20 C19 2.1(9)
P1 C15 C20 C19 179.9(5)
Re1 O3 C21 C22 2.6(8)
Re1 O3 C21 C26 179.9(4)
O3 C21 C22 C23 176.0(6)
C26 C21 C22 C23 -1.2(9)
O3 C21 C22 P2 -6.0(8)
C26 C21 C22 P2 176.7(5)
C35 P2 C22 C23 -50.4(6)
C29 P2 C22 C23 60.2(6)
Re1 P2 C22 C23 -176.7(5)
C35 P2 C22 C21 131.7(5)
C29 P2 C22 C21 -117.7(5)
Re1 P2 C22 C21 5.4(5)
C21 C22 C23 C24 0.0(9)
P2 C22 C23 C24 -177.8(5)
C22 C23 C24 C25 1.1(9)
C22 C23 C24 C27 -179.5(6)
C23 C24 C25 C26 -1.1(10)
C27 C24 C25 C26 179.6(7)
C24 C25 C26 C21 -0.1(10)
O3 C21 C26 C25 -176.1(6)
C22 C21 C26 C25 1.3(9)
O4 C28 C29 C30 177.4(5)
C33 C28 C29 C30 -0.6(9)
O4 C28 C29 P2 -1.2(8)
C33 C28 C29 P2 -179.2(5)
C22 P2 C29 C28 -167.1(5)
C35 P2 C29 C28 -57.1(6)
Re1 P2 C29 C28 85.7(5)
C22 P2 C29 C30 14.4(6)
C35 P2 C29 C30 124.3(5)
Re1 P2 C29 C30 -92.9(5)
C28 C29 C30 C31 1.1(10)
P2 C29 C30 C31 179.7(5)
C29 C30 C31 C32 -0.9(10)
C29 C30 C31 C34 -178.8(6)
C30 C31 C32 C33 0.1(10)
C34 C31 C32 C33 178.0(7)
C31 C32 C33 C28 0.4(10)
O4 C28 C33 C32 -178.0(6)
C29 C28 C33 C32 -0.2(9)
C22 P2 C35 C36 -90.2(5)
C29 P2 C35 C36 159.3(5)
Re1 P2 C35 C36 17.9(5)
C22 P2 C35 C40 84.8(5)
C29 P2 C35 C40 -25.8(6)
Re1 P2 C35 C40 -167.1(4)
C40 C35 C36 C37 -0.2(9)
P2 C35 C36 C37 174.9(5)
C35 C36 C37 C38 -0.3(10)
C36 C37 C38 C39 0.6(10)
C37 C38 C39 C40 -0.4(10)
C38 C39 C40 C35 -0.1(10)
C36 C35 C40 C39 0.4(9)
P2 C35 C40 C39 -174.7(5)
